data_1562111
loop_
_publ_author_name
'Shvanskaya, Larisa'
'Yakubovich, Olga'
'Bychkov, Andrey'
'Shcherbakov, Vasiliy'
'Golovanov, Alexey'
'Zvereva, Elena'
'Volkova, Olga'
'Vasiliev, Alexander'

_publ_section_title
;
 A cesium copper vanadyl-diphosphate: Synthesis, crystal structure and
 physical properties
;
_journal_name_full 'Journal of Solid State Chemistry'
_journal_page_first 44
_journal_page_last 52
_journal_paper_doi 10.1016/j.jssc.2014.11.004
_journal_volume 222
_journal_year 2015
_chemical_formula_moiety 'Cu4.40 O63.60 P16 V7.60, 8(Cs)'
_chemical_formula_sum 'Cs8 Cu4.4 O63.6 P16 V7.6'
_chemical_formula_weight 3243.16
_chemical_name_common 'Dicesium copper dioxovanadium (IV) Bis (diphosphate (V))'
_space_group_IT_number 33
_space_group_name_Hall 'P -2ac -2n'
_space_group_name_H-M_alt 'P n 21 a'
_symmetry_cell_setting orthorhombic
_symmetry_space_group_name_Hall 'P -2ac -2n'
_symmetry_space_group_name_H-M 'P n 21 a'
_atom_sites_solution_primary direct
_atom_sites_solution_secondary difmap
_audit_creation_method SHELXL-97
_cell_angle_alpha 90.00
_cell_angle_beta 90.00
_cell_angle_gamma 90.00
_cell_formula_units_Z 1
_cell_length_a 13.7364(2)
_cell_length_b 9.2666(2)
_cell_length_c 11.5678(2)
_cell_measurement_reflns_used 7439
_cell_measurement_temperature 293(2)
_cell_measurement_theta_max 34.7953
_cell_measurement_theta_min 2.6461
_cell_volume 1472.46(5)
_computing_cell_refinement
;
CrysAlisPro, Agilent Technologies,
Version 1.171.35.21 (release 20-01-2012 CrysAlis171 .NET)
(compiled Jan 23 2012,18:06:46)
;
_computing_data_collection
;
CrysAlisPro, Agilent Technologies,
Version 1.171.35.21 (release 20-01-2012 CrysAlis171 .NET)
(compiled Jan 23 2012,18:06:46)
;
_computing_data_reduction
;
CrysAlisPro, Agilent Technologies,
Version 1.171.35.21 (release 20-01-2012 CrysAlis171 .NET)
(compiled Jan 23 2012,18:06:46)
;
_computing_molecular_graphics 'DIAMOND (Brandenburg, 1999)'
_computing_structure_refinement 'SHELXL-97 (Sheldrick, 1997)'
_computing_structure_solution 'SHELXS-97 (Sheldrick, 1990)'
_diffrn_ambient_temperature 293(2)
_diffrn_detector_area_resol_mean 16.0630
_diffrn_measured_fraction_theta_full 1.000
_diffrn_measured_fraction_theta_max 1.000
_diffrn_measurement_device_type 'Xcalibur, Sapphire3'
_diffrn_measurement_method '\w scans'
_diffrn_radiation_monochromator graphite
_diffrn_radiation_source 'Enhance (Mo) X-ray Source'
_diffrn_radiation_type MoK\a
_diffrn_radiation_wavelength 0.7107
_diffrn_reflns_av_R_equivalents 0.0516
_diffrn_reflns_av_sigmaI/netI 0.0296
_diffrn_reflns_limit_h_max 19
_diffrn_reflns_limit_h_min -19
_diffrn_reflns_limit_k_max 13
_diffrn_reflns_limit_k_min -13
_diffrn_reflns_limit_l_max 16
_diffrn_reflns_limit_l_min -16
_diffrn_reflns_number 31196
_diffrn_reflns_theta_full 30.00
_diffrn_reflns_theta_max 30.00
_diffrn_reflns_theta_min 2.82
_exptl_absorpt_coefficient_mu 8.148
_exptl_absorpt_correction_T_max 0.480
_exptl_absorpt_correction_T_min 0.391
_exptl_absorpt_correction_type analytical
_exptl_absorpt_process_details
; 
CrysAlisPro, Agilent Technologies,
Version 1.171.35.21 (release 20-01-2012 CrysAlis171 .NET)
(compiled Jan 23 2012,18:06:46)
Analytical numeric absorption correction using a multifaceted crystal
			model based on expressions derived by R.C. Clark & J.S. Reid.
(Clark, R. C. & Reid, J. S. (1995). Acta Cryst. A51, 887-897)
;
_exptl_crystal_colour green-bluish
_exptl_crystal_density_diffrn 3.657
_exptl_crystal_density_method 'not measured'
_exptl_crystal_description columnar
_exptl_crystal_F_000 1491
_exptl_crystal_size_max 0.35
_exptl_crystal_size_mid 0.10
_exptl_crystal_size_min 0.09
_refine_diff_density_max 0.838
_refine_diff_density_min -0.741
_refine_diff_density_rms 0.149
_refine_ls_abs_structure_details 'Flack H D (1983), Acta Cryst. A39, 876-881'
_refine_ls_abs_structure_Flack 0.491(14)
_refine_ls_extinction_coef 0.00060(5)
_refine_ls_extinction_expression Fc^*^=kFc[1+0.001xFc^2^\l^3^/sin(2\q)]^-1/4^
_refine_ls_extinction_method SHELXL
_refine_ls_goodness_of_fit_ref 1.068
_refine_ls_matrix_type full
_refine_ls_number_parameters 239
_refine_ls_number_reflns 4292
_refine_ls_number_restraints 1
_refine_ls_restrained_S_all 1.068
_refine_ls_R_factor_all 0.0361
_refine_ls_R_factor_gt 0.0295
_refine_ls_shift/su_max 0.001
_refine_ls_shift/su_mean 0.000
_refine_ls_structure_factor_coef Fsqd
_refine_ls_weighting_details 'calc w=1/[\s^2^(Fo^2^)+(0.0220P)^2^+0.0000P] where P=(Fo^2^+2Fc^2^)/3'
_refine_ls_weighting_scheme calc
_refine_ls_wR_factor_gt 0.0600
_refine_ls_wR_factor_ref 0.0630
_reflns_number_gt 3780
_reflns_number_total 4292
_reflns_threshold_expression >2sigma(I)
_cod_data_source_file Cs2CuV3O2P2O72.cif
_cod_data_source_block shelxl
_cod_depositor_comments
;
The following automatic conversions were performed:

data item '_symmetry_cell_setting' value 'Orthorhombic' was changed
to 'orthorhombic' in accordance with the built-in table derived from
the CIF Core dictionary named 'cif_core.dic' version 2.4.5 last
updated on 2014-11-21.

Automatic conversion script
Id: cif_fix_values 8369 2020-08-20 11:38:08Z andrius 
;
_cod_original_formula_sum 'Cs8 Cu4.40 O63.60 P16 V7.60'
_cod_database_code 1562111

loop_
_symmetry_equiv_pos_as_xyz
'x, y, z'
'x+1/2, y, -z+1/2'
'-x+1/2, y+1/2, z+1/2'
'-x, y+1/2, -z'

loop_
_atom_site_label
_atom_site_type_symbol
_atom_site_fract_x
_atom_site_fract_y
_atom_site_fract_z
_atom_site_U_iso_or_equiv
_atom_site_adp_type
_atom_site_occupancy
_atom_site_symmetry_multiplicity
_atom_site_calc_flag
_atom_site_refinement_flags
_atom_site_disorder_assembly
_atom_site_disorder_group
Cs1 Cs 0.128459(17) 0.61750(4) 0.26551(3) 0.02382(8) Uani 1 1 d . . .
Cs2 Cs 0.123250(19) 0.48060(4) 0.75103(3) 0.02438(9) Uani 1 1 d . . .
V1 V 0.38840(16) 0.6086(4) 0.41239(17) 0.01180(16) Uiso 0.50 1 d P . .
Cu1 Cu 0.38953(11) 0.6054(2) 0.43246(12) 0.01180(16) Uiso 0.50 1 d P . .
Cu2 Cu -0.13154(9) 0.6122(2) 0.43026(9) 0.00939(15) Uiso 0.50 1 d P . .
V2 V -0.13232(12) 0.6148(3) 0.40417(13) 0.00939(15) Uiso 0.50 1 d P . .
V3 V 0.12379(7) 0.18477(12) 0.25744(9) 0.0135(2) Uani 0.90 1 d P . .
Cu3 Cu 0.1203(5) 0.2422(9) 0.2502(7) 0.0135(2) Uani 0.10 1 d P . .
P1 P 0.26897(7) 0.31853(12) 0.46800(10) 0.0122(2) Uani 1 1 d . . .
P2 P 0.02254(7) 0.81415(11) 0.54371(10) 0.0106(2) Uani 1 1 d . . .
P3 P 0.23680(7) 0.80909(12) 0.54795(10) 0.0109(2) Uani 1 1 d . . .
P4 P 0.47919(7) 0.29375(12) 0.45798(10) 0.0110(2) Uani 1 1 d . . .
O1 O 0.0298(2) 0.9769(3) 0.5498(4) 0.0229(9) Uani 1 1 d . . .
O2 O 0.2319(2) 0.9713(4) 0.5614(4) 0.0229(8) Uani 1 1 d . . .
O3 O 0.36953(18) 0.2416(3) 0.4326(3) 0.0166(7) Uani 1 1 d . . .
O4 O 0.1332(3) 0.0158(5) 0.2810(5) 0.0403(15) Uani 0.90 1 d P . .
O5 O 0.5035(2) 0.2551(3) 0.5830(3) 0.0145(7) Uani 1 1 d . . .
O6 O 0.12941(18) 0.7500(3) 0.5195(3) 0.0141(6) Uani 1 1 d . . .
O7 O 0.4861(2) 0.4523(4) 0.4313(4) 0.0207(8) Uani 1 1 d . . .
O8 O 0.2981(2) 0.7663(3) 0.4437(3) 0.0154(7) Uani 1 1 d . . .
O9 O 0.2653(2) 0.7354(4) 0.6596(3) 0.0253(8) Uani 1 1 d . . .
O10 O -0.0374(2) 0.7674(3) 0.4402(3) 0.0150(7) Uani 1 1 d . . .
O11 O 0.2373(2) 0.2616(3) 0.5842(3) 0.0167(7) Uani 1 1 d . . .
O12 O 0.2864(3) 0.4778(4) 0.4720(4) 0.0419(13) Uani 1 1 d . . .
O13 O 0.3754(9) 0.604(2) 0.2759(6) 0.020(2) Uani 0.50 1 d P . .
O13' O 0.3743(8) 0.611(2) 0.2324(6) 0.020(2) Uani 0.50 1 d P . .
O14 O -0.0073(2) 0.7475(4) 0.6579(3) 0.0239(8) Uani 1 1 d . . .
O15 O 0.5414(2) 0.1978(3) 0.3811(3) 0.0194(7) Uani 1 1 d . . .
O16 O 0.1984(5) 0.3000(7) 0.3719(6) 0.0262(16) Uani 0.66 1 d P . .
O16' O 0.1969(10) 0.2281(13) 0.3917(13) 0.0262(16) Uani 0.34 1 d P . .

loop_
_atom_site_aniso_label
_atom_site_aniso_U_11
_atom_site_aniso_U_22
_atom_site_aniso_U_33
_atom_site_aniso_U_23
_atom_site_aniso_U_13
_atom_site_aniso_U_12
Cs1 0.01796(14) 0.03242(18) 0.02108(14) 0.00113(19) 0.00096(10) 0.00032(18)
Cs2 0.02386(17) 0.01734(15) 0.03194(19) -0.00256(12) -0.00053(12) 0.00151(14)
V3 0.0079(4) 0.0238(5) 0.0090(4) 0.0012(4) 0.0000(3) 0.0014(4)
Cu3 0.0079(4) 0.0238(5) 0.0090(4) 0.0012(4) 0.0000(3) 0.0014(4)
P1 0.0065(5) 0.0178(6) 0.0124(6) 0.0014(5) -0.0005(4) -0.0011(4)
P2 0.0070(4) 0.0130(6) 0.0119(6) -0.0006(5) 0.0000(4) -0.0008(4)
P3 0.0064(4) 0.0143(6) 0.0118(5) -0.0010(5) 0.0000(4) 0.0011(4)
P4 0.0071(4) 0.0134(6) 0.0125(6) 0.0013(4) 0.0008(4) 0.0010(4)
O1 0.0112(16) 0.0130(16) 0.044(3) -0.0053(17) -0.0102(15) -0.0002(13)
O2 0.0107(16) 0.0165(17) 0.041(2) -0.0076(17) -0.0011(15) 0.0014(13)
O3 0.0103(14) 0.0155(16) 0.0241(18) -0.0047(14) 0.0016(12) -0.0021(11)
O4 0.035(3) 0.028(3) 0.058(4) 0.023(2) 0.011(2) 0.0079(18)
O5 0.0141(16) 0.0185(16) 0.0108(18) 0.0026(14) 0.0016(12) 0.0015(12)
O6 0.0101(14) 0.0131(15) 0.0189(16) -0.0050(13) 0.0011(12) -0.0021(11)
O7 0.0125(16) 0.0184(17) 0.031(2) 0.0056(16) 0.0042(14) -0.0016(13)
O8 0.0134(15) 0.0134(15) 0.0195(17) 0.0009(14) 0.0120(13) 0.0034(12)
O9 0.0165(15) 0.048(2) 0.0113(17) 0.0065(16) -0.0065(13) 0.0071(15)
O10 0.0130(15) 0.0158(15) 0.0161(18) -0.0019(14) -0.0046(13) -0.0013(12)
O11 0.0151(16) 0.0142(16) 0.0208(19) 0.0043(14) 0.0018(13) -0.0009(13)
O12 0.0219(19) 0.0174(19) 0.086(4) 0.020(2) 0.029(2) 0.0077(16)
O13 0.028(4) 0.021(5) 0.010(5) -0.002(6) -0.006(4) 0.000(4)
O13' 0.020(3) 0.028(4) 0.012(5) 0.000(6) -0.004(4) 0.007(4)
O14 0.0120(14) 0.047(2) 0.0127(17) 0.0094(16) 0.0031(12) -0.0045(14)
O15 0.0138(14) 0.0261(18) 0.0182(18) -0.0047(14) 0.0074(13) 0.0028(12)
O16 0.0128(17) 0.049(5) 0.017(3) -0.009(3) -0.0067(18) 0.002(3)
O16' 0.0128(17) 0.049(5) 0.017(3) -0.009(3) -0.0067(18) 0.002(3)

loop_
_atom_type_symbol
_atom_type_description
_atom_type_scat_dispersion_real
_atom_type_scat_dispersion_imag
_atom_type_scat_source
Cs Cs -0.3680 2.1192 'International Tables Vol C Tables 4.2.6.8 and 6.1.1.4'
Cu Cu 0.3201 1.2651 'International Tables Vol C Tables 4.2.6.8 and 6.1.1.4'
P P 0.1023 0.0942 'International Tables Vol C Tables 4.2.6.8 and 6.1.1.4'
O O 0.0106 0.0060 'International Tables Vol C Tables 4.2.6.8 and 6.1.1.4'
V V 0.3005 0.5294 'International Tables Vol C Tables 4.2.6.8 and 6.1.1.4'

loop_
_geom_angle_atom_site_label_1
_geom_angle_atom_site_label_2
_geom_angle_atom_site_label_3
_geom_angle
_geom_angle_site_symmetry_1
_geom_angle_site_symmetry_3
_geom_angle_publ_flag
P1 O3 P4 128.7(2) . . y
P3 O6 P2 132.5(2) . . y

loop_
_geom_bond_atom_site_label_1
_geom_bond_atom_site_label_2
_geom_bond_distance
_geom_bond_site_symmetry_2
_geom_bond_publ_flag
Cs1 O5 3.060(3) 3_554 y
Cs1 O11 3.095(3) 3_554 y
Cs1 O6 3.184(3) . y
Cs1 O1 3.315(4) 4_546 y
Cs1 O16 3.331(6) . y
Cs1 O2 3.330(4) 3_544 y
Cs1 O10 3.347(3) . y
Cs1 O7 3.368(4) 2_455 y
Cs1 O13 3.397(12) . y
Cs1 O13' 3.400(11) . y
Cs1 O8 3.403(3) . y
Cs1 O12 3.477(5) . n
Cs2 O8 3.175(3) 3_545 y
Cs2 O10 3.192(3) 4_546 y
Cs2 O3 3.205(3) 3 y
Cs2 O11 3.209(3) . y
Cs2 O14 3.239(3) . y
Cs2 O9 3.241(4) . y
Cs2 O5 3.280(3) 2_456 y
Cs2 O4 3.379(4) 3 y
Cs2 O15 3.381(3) 3 y
Cs2 O13' 3.43(2) 3_545 y
Cs2 O13 3.499(19) 3_545 y
Cs2 O4 3.557(4) 4_556 n
V1 O13 1.589(7) . y
V1 O8 1.951(4) . y
V1 O12 1.977(4) . y
V1 O7 1.987(4) . y
V1 O5 2.013(4) 4_656 y
V1 O13' 2.091(7) . y
Cu1 O13 1.821(7) . y
Cu1 O12 1.901(4) . y
Cu1 O7 1.943(4) . y
Cu1 O8 1.954(4) . y
Cu1 O5 2.029(4) 4_656 y
Cu1 O13' 2.324(7) . y
Cu2 O13' 1.883(7) 2_455 y
Cu2 O1 1.892(3) 4_546 y
Cu2 O2 1.902(4) 4_546 y
Cu2 O10 1.938(3) . y
Cu2 O11 2.014(3) 4_556 y
Cu2 O13 2.388(7) 2_455 y
V2 O13' 1.583(7) 2_455 y
V2 O2 1.949(4) 4_546 y
V2 O10 1.969(4) . y
V2 O1 1.975(4) 4_546 y
V2 O11 1.987(4) 4_556 y
V2 O13 2.088(7) 2_455 y
V3 Cu3 0.541(8) . n
V3 O4 1.595(5) . y
V3 O16' 1.893(14) . y
V3 O9 1.955(3) 3_544 y
V3 O14 1.964(3) 4_546 y
V3 O15 1.966(3) 2_455 y
V3 O16 1.986(6) . y
Cu3 O16 1.850(10) . y
Cu3 O14 1.882(8) 4_546 y
Cu3 O9 1.890(8) 3_544 y
Cu3 O15 1.910(8) 2_455 y
Cu3 O16' 1.951(16) . y
Cu3 O4 2.136(10) . y
P1 O16 1.485(6) . y
P1 O12 1.496(4) . y
P1 O11 1.508(4) . y
P1 O16' 1.568(14) . y
P1 O3 1.608(3) . y
P2 O1 1.513(3) . y
P2 O10 1.516(3) . y
P2 O14 1.515(3) . y
P2 O6 1.609(3) . y
P3 O2 1.512(4) . y
P3 O9 1.512(3) . y
P3 O8 1.523(3) . y
P3 O6 1.608(3) . y
P4 O7 1.505(3) . y
P4 O15 1.521(3) . y
P4 O5 1.527(4) . y
P4 O3 1.609(3) . y

_cod_database_fobs_code 1562111
